data_2221271
loop_
_publ_author_name
'Wang, Yong'
'Li, Hong-Gang'
'Yin, Handong'
'Wei, Guo-Dong'
'Wang, Xiao'

_publ_section_title (<i>E</i>,<i>E</i>)-6,6'-Dimethoxy-2,2'-[<i>o</i>-phenylenebis(nitrilomethylidyne)]diphenol
_journal_coeditor_code BI2352
_journal_issue 4
_journal_name_full 'Acta Crystallographica Section E'
_journal_page_first o754
_journal_paper_doi 10.1107/S1600536809008757
_journal_volume 65
_journal_year 2009
_chemical_formula_iupac 'C22 H20 N2 O4'
_chemical_formula_moiety 'C22 H20 N2 O4'
_chemical_formula_sum 'C22 H20 N2 O4'
_chemical_formula_weight 376.40
_chemical_name_systematic
;
(<i>E</i>,<i>E</i>)-6,6'-Dimethoxy-2,2'-[<i>o</i>-
phenylenebis(nitrilomethylidyne)]diphenol
;
_space_group_IT_number 14
_symmetry_cell_setting monoclinic
_symmetry_space_group_name_Hall '-P 2ybc'
_symmetry_space_group_name_H-M 'P 1 21/c 1'
_atom_sites_solution_hydrogens geom
_atom_sites_solution_primary direct
_atom_sites_solution_secondary difmap
_audit_creation_method SHELXL-97
_cell_angle_alpha 90.00
_cell_angle_beta 97.926(2)
_cell_angle_gamma 90.00
_cell_formula_units_Z 4
_cell_length_a 6.5863(8)
_cell_length_b 16.726(2)
_cell_length_c 17.023(3)
_cell_measurement_reflns_used 802
_cell_measurement_temperature 298(2)
_cell_measurement_theta_max 25.271
_cell_measurement_theta_min 2.416
_cell_volume 1857.4(5)
_computing_cell_refinement 'SAINT (Siemens, 1996)'
_computing_data_collection 'SMART (Siemens, 1996)'
_computing_data_reduction 'SAINT (Siemens, 1996)'
_computing_molecular_graphics 'SHELXTL (Sheldrick, 2008)'
_computing_publication_material 'SHELXTL (Sheldrick, 2008)'
_computing_structure_refinement 'SHELXL97 (Sheldrick, 2008)'
_computing_structure_solution 'SHELXS97 (Sheldrick, 2008)'
_diffrn_ambient_temperature 298(2)
_diffrn_measured_fraction_theta_full 0.998
_diffrn_measured_fraction_theta_max 0.998
_diffrn_measurement_device_type 'Siemens SMART CCD'
_diffrn_measurement_method \w
_diffrn_radiation_monochromator graphite
_diffrn_radiation_source 'fine-focus sealed tube'
_diffrn_radiation_type MoK\a
_diffrn_radiation_wavelength 0.71073
_diffrn_reflns_av_R_equivalents 0.0976
_diffrn_reflns_av_sigmaI/netI 0.1200
_diffrn_reflns_limit_h_max 7
_diffrn_reflns_limit_h_min -7
_diffrn_reflns_limit_k_max 19
_diffrn_reflns_limit_k_min -19
_diffrn_reflns_limit_l_max 20
_diffrn_reflns_limit_l_min -10
_diffrn_reflns_number 9269
_diffrn_reflns_theta_full 25.01
_diffrn_reflns_theta_max 25.01
_diffrn_reflns_theta_min 1.72
_diffrn_standards_number 0
_exptl_absorpt_coefficient_mu 0.094
_exptl_absorpt_correction_T_max 0.9916
_exptl_absorpt_correction_T_min 0.9698
_exptl_absorpt_correction_type multi-scan
_exptl_absorpt_process_details '(SADABS; Sheldrick, 1996)'
_exptl_crystal_colour orange
_exptl_crystal_density_diffrn 1.346
_exptl_crystal_density_method 'not measured'
_exptl_crystal_description block
_exptl_crystal_F_000 792
_exptl_crystal_size_max 0.33
_exptl_crystal_size_mid 0.15
_exptl_crystal_size_min 0.09
_refine_diff_density_max 0.149
_refine_diff_density_min -0.161
_refine_ls_extinction_method none
_refine_ls_goodness_of_fit_ref 0.819
_refine_ls_hydrogen_treatment constr
_refine_ls_matrix_type full
_refine_ls_number_parameters 257
_refine_ls_number_reflns 3263
_refine_ls_number_restraints 0
_refine_ls_restrained_S_all 0.819
_refine_ls_R_factor_all 0.1612
_refine_ls_R_factor_gt 0.0503
_refine_ls_shift/su_max 0.000
_refine_ls_shift/su_mean 0.000
_refine_ls_structure_factor_coef Fsqd
_refine_ls_weighting_details 'calc w=1/[\s^2^(Fo^2^)+(0.0396P)^2^] where P=(Fo^2^+2Fc^2^)/3'
_refine_ls_weighting_scheme calc
_refine_ls_wR_factor_gt 0.0946
_refine_ls_wR_factor_ref 0.1279
_reflns_number_gt 1217
_reflns_number_total 3263
_reflns_threshold_expression I>2\s(I)
_cod_data_source_file bi2352.cif
_cod_data_source_block I
_cod_original_cell_volume 1857.3(4)
_cod_original_sg_symbol_H-M 'P 21/c'
_cod_database_code 2221271
_cod_database_fobs_code 2221271

loop_
_symmetry_equiv_pos_as_xyz
'x, y, z'
'-x, y+1/2, -z+1/2'
'-x, -y, -z'
'x, -y-1/2, z-1/2'

loop_
_atom_site_type_symbol
_atom_site_label
_atom_site_fract_x
_atom_site_fract_y
_atom_site_fract_z
_atom_site_U_iso_or_equiv
_atom_site_adp_type
_atom_site_calc_flag
_atom_site_refinement_flags
_atom_site_occupancy
_atom_site_disorder_assembly
_atom_site_disorder_group
N N1 -0.1935(4) 0.21173(18) 0.39296(16) 0.0568(8) Uani d . 1 . .
N N2 0.0295(4) 0.26464(15) 0.52584(18) 0.0579(8) Uani d . 1 . .
O O1 0.0593(4) 0.15813(15) 0.30030(15) 0.0719(7) Uani d . 1 . .
H H1 0.0140 0.1899 0.3303 0.108 Uiso calc R 1 . .
O O2 0.1592(4) 0.04788(15) 0.20699(16) 0.0868(9) Uani d . 1 . .
O O3 0.2802(3) 0.15729(14) 0.49515(14) 0.0676(7) Uani d . 1 . .
H H3 0.1719 0.1822 0.4903 0.101 Uiso calc R 1 . .
O O4 0.6184(3) 0.08108(14) 0.53290(13) 0.0698(7) Uani d . 1 . .
C C1 -0.2767(6) 0.2731(2) 0.4365(2) 0.0575(10) Uani d . 1 . .
C C2 -0.1578(6) 0.3022(2) 0.5035(2) 0.0572(10) Uani d . 1 . .
C C3 -0.2322(6) 0.3642(2) 0.5450(2) 0.0715(11) Uani d . 1 . .
H H3A -0.1540 0.3843 0.5903 0.086 Uiso calc R 1 . .
C C4 -0.4199(7) 0.3955(2) 0.5195(3) 0.0834(13) Uani d . 1 . .
H H4 -0.4689 0.4374 0.5475 0.100 Uiso calc R 1 . .
C C5 -0.5373(6) 0.3668(3) 0.4537(3) 0.0797(13) Uani d . 1 . .
H H5 -0.6659 0.3887 0.4371 0.096 Uiso calc R 1 . .
C C6 -0.4654(6) 0.3057(2) 0.4120(2) 0.0719(11) Uani d . 1 . .
H H6 -0.5451 0.2862 0.3667 0.086 Uiso calc R 1 . .
C C7 -0.3021(5) 0.1499(2) 0.37462(19) 0.0581(10) Uani d . 1 . .
H H7 -0.4285 0.1452 0.3928 0.070 Uiso calc R 1 . .
C C8 -0.2348(5) 0.0871(2) 0.3265(2) 0.0555(9) Uani d . 1 . .
C C9 -0.0623(6) 0.0944(2) 0.2904(2) 0.0552(9) Uani d . 1 . .
C C10 -0.0088(6) 0.0337(2) 0.2413(2) 0.0590(10) Uani d . 1 . .
C C11 -0.1242(7) -0.0340(2) 0.2324(2) 0.0754(12) Uani d . 1 . .
H H11 -0.0887 -0.0749 0.1998 0.090 Uiso calc R 1 . .
C C12 -0.2921(7) -0.0425(3) 0.2709(3) 0.0910(14) Uani d . 1 . .
H H12 -0.3674 -0.0897 0.2656 0.109 Uiso calc R 1 . .
C C13 -0.3491(6) 0.0175(3) 0.3167(2) 0.0819(12) Uani d . 1 . .
H H13 -0.4654 0.0119 0.3416 0.098 Uiso calc R 1 . .
C C14 0.2181(7) -0.0106(2) 0.1550(3) 0.1190(17) Uani d . 1 . .
H H14A 0.2234 -0.0619 0.1805 0.178 Uiso calc R 1 . .
H H14B 0.3510 0.0023 0.1414 0.178 Uiso calc R 1 . .
H H14C 0.1202 -0.0121 0.1077 0.178 Uiso calc R 1 . .
C C15 0.1427(6) 0.27815(19) 0.5911(2) 0.0595(10) Uani d . 1 . .
H H15 0.1003 0.3152 0.6262 0.071 Uiso calc R 1 . .
C C16 0.3323(5) 0.23818(19) 0.6117(2) 0.0522(9) Uani d . 1 . .
C C17 0.3958(5) 0.1790(2) 0.5627(2) 0.0516(9) Uani d . 1 . .
C C18 0.5797(5) 0.1401(2) 0.5837(2) 0.0543(9) Uani d . 1 . .
C C19 0.7041(5) 0.1621(2) 0.6500(2) 0.0668(11) Uani d . 1 . .
H H19 0.8303 0.1371 0.6631 0.080 Uiso calc R 1 . .
C C20 0.6450(7) 0.2217(2) 0.6987(2) 0.0743(12) Uani d . 1 . .
H H20 0.7314 0.2364 0.7443 0.089 Uiso calc R 1 . .
C C21 0.4615(6) 0.2584(2) 0.6800(2) 0.0709(11) Uani d . 1 . .
H H21 0.4218 0.2977 0.7134 0.085 Uiso calc R 1 . .
C C22 0.8046(5) 0.0386(2) 0.5504(2) 0.0837(13) Uani d . 1 . .
H H22A 0.9176 0.0751 0.5522 0.125 Uiso calc R 1 . .
H H22B 0.8139 -0.0008 0.5100 0.125 Uiso calc R 1 . .
H H22C 0.8088 0.0126 0.6009 0.125 Uiso calc R 1 . .

loop_
_atom_site_aniso_label
_atom_site_aniso_U_11
_atom_site_aniso_U_22
_atom_site_aniso_U_33
_atom_site_aniso_U_12
_atom_site_aniso_U_13
_atom_site_aniso_U_23
N1 0.064(2) 0.059(2) 0.0483(18) 0.0109(17) 0.0112(15) 0.0045(17)
N2 0.059(2) 0.0576(19) 0.057(2) 0.0020(16) 0.0072(16) -0.0030(17)
O1 0.0748(18) 0.0689(18) 0.076(2) -0.0043(14) 0.0235(13) -0.0008(15)
O2 0.096(2) 0.085(2) 0.089(2) 0.0161(16) 0.0462(17) 0.0009(17)
O3 0.0697(18) 0.0699(17) 0.0598(16) 0.0129(13) -0.0036(13) -0.0172(14)
O4 0.0727(18) 0.0755(17) 0.0601(16) 0.0191(14) 0.0055(13) -0.0091(15)
C1 0.067(3) 0.054(2) 0.054(3) 0.009(2) 0.020(2) 0.016(2)
C2 0.066(3) 0.050(2) 0.059(3) 0.005(2) 0.019(2) 0.006(2)
C3 0.076(3) 0.063(3) 0.077(3) 0.012(2) 0.017(2) -0.005(2)
C4 0.106(4) 0.069(3) 0.081(3) 0.029(3) 0.035(3) 0.006(3)
C5 0.081(3) 0.079(3) 0.083(3) 0.035(3) 0.027(3) 0.025(3)
C6 0.077(3) 0.080(3) 0.059(3) 0.024(2) 0.013(2) 0.015(2)
C7 0.060(2) 0.068(3) 0.047(2) 0.007(2) 0.0104(18) 0.010(2)
C8 0.054(2) 0.062(3) 0.052(2) 0.001(2) 0.0114(19) 0.008(2)
C9 0.062(3) 0.052(2) 0.050(2) 0.002(2) 0.0035(19) 0.007(2)
C10 0.072(3) 0.061(3) 0.045(2) 0.009(2) 0.013(2) 0.011(2)
C11 0.094(3) 0.071(3) 0.060(3) 0.007(3) 0.007(2) -0.004(2)
C12 0.103(4) 0.076(3) 0.096(4) -0.021(3) 0.021(3) -0.015(3)
C13 0.077(3) 0.085(3) 0.089(3) -0.018(3) 0.027(2) -0.006(3)
C14 0.157(4) 0.110(4) 0.106(4) 0.039(3) 0.073(3) -0.011(3)
C15 0.076(3) 0.048(2) 0.058(3) 0.002(2) 0.020(2) -0.004(2)
C16 0.061(2) 0.044(2) 0.053(2) -0.0026(18) 0.0124(19) -0.0024(19)
C17 0.058(2) 0.053(2) 0.043(2) -0.0057(19) 0.0038(18) 0.0003(19)
C18 0.059(2) 0.058(2) 0.045(2) 0.005(2) 0.0057(19) 0.001(2)
C19 0.064(3) 0.078(3) 0.058(3) 0.003(2) 0.007(2) 0.008(2)
C20 0.088(3) 0.079(3) 0.052(3) -0.009(2) -0.002(2) -0.007(2)
C21 0.088(3) 0.068(3) 0.055(3) -0.001(2) 0.002(2) -0.015(2)
C22 0.075(3) 0.090(3) 0.086(3) 0.034(2) 0.013(2) -0.002(3)

loop_
_atom_type_symbol
_atom_type_description
_atom_type_scat_dispersion_real
_atom_type_scat_dispersion_imag
_atom_type_scat_source
C C 0.0033 0.0016 'International Tables Vol C Tables 4.2.6.8 and 6.1.1.4'
H H 0.0000 0.0000 'International Tables Vol C Tables 4.2.6.8 and 6.1.1.4'
N N 0.0061 0.0033 'International Tables Vol C Tables 4.2.6.8 and 6.1.1.4'
O O 0.0106 0.0060 'International Tables Vol C Tables 4.2.6.8 and 6.1.1.4'

loop_
_geom_angle_atom_site_label_1
_geom_angle_atom_site_label_2
_geom_angle_atom_site_label_3
_geom_angle_site_symmetry_1
_geom_angle_site_symmetry_3
_geom_angle
_geom_angle_publ_flag
C7 N1 C1 . . 118.1(3) ?
C15 N2 C2 . . 123.4(3) ?
C9 O1 H1 . . 109.5 ?
C10 O2 C14 . . 117.7(3) ?
C17 O3 H3 . . 109.5 ?
C18 O4 C22 . . 117.7(3) ?
C6 C1 C2 . . 119.9(4) ?
C6 C1 N1 . . 121.9(4) ?
C2 C1 N1 . . 118.1(3) ?
C1 C2 C3 . . 119.1(4) ?
C1 C2 N2 . . 116.6(3) ?
C3 C2 N2 . . 124.3(4) ?
C4 C3 C2 . . 119.9(4) ?
C4 C3 H3A . . 120.1 ?
C2 C3 H3A . . 120.1 ?
C5 C4 C3 . . 121.1(4) ?
C5 C4 H4 . . 119.4 ?
C3 C4 H4 . . 119.4 ?
C4 C5 C6 . . 119.7(4) ?
C4 C5 H5 . . 120.2 ?
C6 C5 H5 . . 120.2 ?
C5 C6 C1 . . 120.4(4) ?
C5 C6 H6 . . 119.8 ?
C1 C6 H6 . . 119.8 ?
N1 C7 C8 . . 121.8(4) ?
N1 C7 H7 . . 119.1 ?
C8 C7 H7 . . 119.1 ?
C9 C8 C13 . . 119.5(4) ?
C9 C8 C7 . . 122.0(4) ?
C13 C8 C7 . . 118.5(4) ?
O1 C9 C8 . . 122.5(4) ?
O1 C9 C10 . . 117.6(4) ?
C8 C9 C10 . . 119.9(4) ?
O2 C10 C11 . . 125.5(4) ?
O2 C10 C9 . . 115.1(4) ?
C11 C10 C9 . . 119.4(4) ?
C10 C11 C12 . . 120.6(4) ?
C10 C11 H11 . . 119.7 ?
C12 C11 H11 . . 119.7 ?
C13 C12 C11 . . 120.3(4) ?
C13 C12 H12 . . 119.8 ?
C11 C12 H12 . . 119.8 ?
C12 C13 C8 . . 120.2(4) ?
C12 C13 H13 . . 119.9 ?
C8 C13 H13 . . 119.9 ?
O2 C14 H14A . . 109.5 ?
O2 C14 H14B . . 109.5 ?
H14A C14 H14B . . 109.5 ?
O2 C14 H14C . . 109.5 ?
H14A C14 H14C . . 109.5 ?
H14B C14 H14C . . 109.5 ?
N2 C15 C16 . . 121.6(3) ?
N2 C15 H15 . . 119.2 ?
C16 C15 H15 . . 119.2 ?
C21 C16 C17 . . 118.3(3) ?
C21 C16 C15 . . 120.8(4) ?
C17 C16 C15 . . 120.9(3) ?
O3 C17 C18 . . 118.1(3) ?
O3 C17 C16 . . 121.6(3) ?
C18 C17 C16 . . 120.4(3) ?
C19 C18 O4 . . 125.7(3) ?
C19 C18 C17 . . 119.9(4) ?
O4 C18 C17 . . 114.4(3) ?
C18 C19 C20 . . 120.5(4) ?
C18 C19 H19 . . 119.8 ?
C20 C19 H19 . . 119.8 ?
C21 C20 C19 . . 120.1(3) ?
C21 C20 H20 . . 120.0 ?
C19 C20 H20 . . 120.0 ?
C20 C21 C16 . . 120.8(4) ?
C20 C21 H21 . . 119.6 ?
C16 C21 H21 . . 119.6 ?
O4 C22 H22A . . 109.5 ?
O4 C22 H22B . . 109.5 ?
H22A C22 H22B . . 109.5 ?
O4 C22 H22C . . 109.5 ?
H22A C22 H22C . . 109.5 ?
H22B C22 H22C . . 109.5 ?

loop_
_geom_bond_atom_site_label_1
_geom_bond_atom_site_label_2
_geom_bond_site_symmetry_2
_geom_bond_distance
_geom_bond_publ_flag
N1 C7 . 1.272(4) ?
N1 C1 . 1.419(4) ?
N2 C15 . 1.270(4) ?
N2 C2 . 1.389(4) ?
O1 C9 . 1.330(4) ?
O1 H1 . 0.820 ?
O2 C10 . 1.342(4) ?
O2 C14 . 1.409(4) ?
O3 C17 . 1.339(3) ?
O3 H3 . 0.820 ?
O4 C18 . 1.360(4) ?
O4 C22 . 1.413(3) ?
C1 C6 . 1.370(4) ?
C1 C2 . 1.381(4) ?
C2 C3 . 1.381(4) ?
C3 C4 . 1.358(4) ?
C3 H3A . 0.930 ?
C4 C5 . 1.358(5) ?
C4 H4 . 0.930 ?
C5 C6 . 1.365(5) ?
C5 H5 . 0.930 ?
C6 H6 . 0.930 ?
C7 C8 . 1.439(4) ?
C7 H7 . 0.930 ?
C8 C9 . 1.370(4) ?
C8 C13 . 1.383(4) ?
C9 C10 . 1.391(4) ?
C10 C11 . 1.360(5) ?
C11 C12 . 1.368(5) ?
C11 H11 . 0.930 ?
C12 C13 . 1.357(5) ?
C12 H12 . 0.930 ?
C13 H13 . 0.930 ?
C14 H14A . 0.960 ?
C14 H14B . 0.960 ?
C14 H14C . 0.960 ?
C15 C16 . 1.417(4) ?
C15 H15 . 0.930 ?
C16 C21 . 1.385(4) ?
C16 C17 . 1.395(4) ?
C17 C18 . 1.377(4) ?
C18 C19 . 1.351(4) ?
C19 C20 . 1.385(4) ?
C19 H19 . 0.930 ?
C20 C21 . 1.354(4) ?
C20 H20 . 0.930 ?
C21 H21 . 0.930 ?
C22 H22A . 0.960 ?
C22 H22B . 0.960 ?
C22 H22C . 0.960 ?

loop_
_geom_hbond_atom_site_label_D
_geom_hbond_atom_site_label_H
_geom_hbond_atom_site_label_A
_geom_hbond_site_symmetry_A
_geom_hbond_distance_DH
_geom_hbond_distance_HA
_geom_hbond_distance_DA
_geom_hbond_angle_DHA
O1 H1 N1 . 0.82 1.88 2.605(4) 146.4
O3 H3 N2 . 0.82 1.82 2.542(3) 146.4

loop_
_cod_related_entry_id
_cod_related_entry_database
_cod_related_entry_code
1 ChemSpider 16134636
